data_2310624
loop_
_publ_author_name
'Liebau, F.'

_publ_section_title
;
 Ueber die Kristallstruktur des Natriumpolyarsenats, (Na As O3)x
;
_journal_name_full 'Acta Crystallographica (1,1948-23,1967)'
_journal_page_first 811
_journal_page_last 817
_journal_volume 9
_journal_year 1956
_chemical_formula_sum 'As Na O3'
_chemical_name_systematic 'Na (As O3)'
_space_group_IT_number 2
_symmetry_space_group_name_Hall '-P 1'
_symmetry_space_group_name_H-M 'P -1'
_cell_angle_alpha 90
_cell_angle_beta 91.5
_cell_angle_gamma 104
_cell_formula_units_Z 6
_cell_length_a 8.07
_cell_length_b 7.44
_cell_length_c 7.32
_cell_volume 426.288
_citation_journal_id_ASTM ACCRA9
_cod_data_source_file Liebau_ACCRA9_1956_205.cif
_cod_data_source_block As1Na1O3
_cod_original_cell_volume 426.2885
_cod_original_formula_sum 'As1 Na1 O3'
_cod_database_code 2310624

loop_
_symmetry_equiv_pos_as_xyz
x,y,z
-x,-y,-z

loop_
_atom_site_label
_atom_site_type_symbol
_atom_site_fract_x
_atom_site_fract_y
_atom_site_fract_z
_atom_site_occupancy
_atom_site_U_iso_or_equiv
O7 O-2 0.242 0.865 0.568 1 0.0
Na2 Na+1 0.204 0.932 0.255 1 0.0
O6 O-2 0.242 0.507 0.568 1 0.0
O5 O-2 0.214 0.182 0.684 1 0.0
O3 O-2 -0.033 0.37 0.819 1 0.0
Na1 Na+1 0.221 0.426 0.243 1 0.0
O4 O-2 -0.033 0.865 0.819 1 0.0
As3 As+5 0.3904 0.723 0.548 1 0.0
As2 As+5 0.171 0.956 0.7708 1 0.0
O8 O-2 0.424 0.732 0.318 1 0.0
As1 As+5 0.171 0.387 0.7708 1 0.0
Na3 Na+1 0.528 0.759 0.992 1 0.0
O2 O-2 0.291 0.911 0.946 1 0.0
O1 O-2 0.291 0.495 0.946 1 0.0
O9 O-2 0.568 0.77 0.685 1 0.0
